data_9017153
loop_
_publ_author_name
'Lam, A. E.'
'Groat, L. A.'

_publ_section_title
;
 The crystal structure of wickenburgite, Pb3CaAl[AlSi10O27](H2O)3, a sheet
 structure
 Sample: UMAN refinement
;
_journal_name_full 'The Canadian Mineralogist'
_journal_page_first 525
_journal_page_last 532
_journal_volume 32
_journal_year 1994
_chemical_formula_sum 'Al1.81 Ca Fe0.19 H6 O30 Pb3 Si10'
_chemical_name_mineral Wickenburgite
_space_group_IT_number 159
_space_group_name_Hall 'P 3 -2c'
_space_group_name_H-M_alt 'P 3 1 c'
_symmetry_space_group_name_H-M 'P 3 1 c'
_cell_angle_alpha 90
_cell_angle_beta 90
_cell_angle_gamma 120
_cell_formula_units_Z 2
_cell_length_a 8.546
_cell_length_b 8.546
_cell_length_c 20.168
_cell_volume 1275.614
_database_code_amcsd 0005382
_exptl_crystal_density_diffrn 3.874
_cod_data_source_file inputs/fixed/downloads/06/06180.cif
_cod_data_source_block 06180
_cod_original_formula_sum 'Pb3 Ca Al1.81 Fe.19 Si10 O30 H6'
_cod_database_code 9017153

loop_
_space_group_symop_operation_xyz
x,y,z
x-y,-y,1/2+z
-y,x-y,z
y,x,1/2+z
-x+y,-x,z
-x,-x+y,1/2+z

loop_
_atom_site_label
_atom_site_fract_x
_atom_site_fract_y
_atom_site_fract_z
_atom_site_occupancy
_atom_site_U_iso_or_equiv
_atom_site_type_symbol
_atom_site_attached_hydrogens
Pb 0.29200 0.25860 0.00000 1.00000 0.01100 Pb 0
Ca 0.00000 0.00000 0.14620 1.00000 0.01300 Ca 0
Al1 0.66667 0.33333 0.48540 0.81000 0.01200 Al 0
Fe1 0.66667 0.33333 0.48540 0.19000 0.01200 Fe 0
Al2 0.33333 0.66667 0.36330 1.00000 0.00600 Al 0
Si1 0.66667 0.33333 0.13060 1.00000 0.00700 Si 0
Si2 0.00000 0.00000 0.37490 1.00000 0.01000 Si 0
Si3 0.66667 0.33333 0.28750 1.00000 0.00900 Si 0
Si4 0.33333 0.66667 0.19830 1.00000 0.01000 Si 0
Si5 0.38330 0.05990 0.37600 1.00000 0.00900 Si 0
Si6 0.05960 0.41390 0.09650 1.00000 0.00800 Si 0
O1 0.33333 0.66667 0.27800 1.00000 0.01300 O 0
O2 0.66667 0.33333 0.20900 1.00000 0.02100 O 0
O3 0.00000 0.00000 0.45500 1.00000 0.00800 O 0
O4 0.15000 0.49300 0.16900 1.00000 0.02000 O 0
O5 0.48700 0.15900 0.10500 1.00000 0.01500 O 0
O6 0.51900 0.13500 0.31400 1.00000 0.01200 O 0
O7 0.12600 0.56900 0.04100 1.00000 0.01000 O 0
O8 0.19100 0.03100 0.34700 1.00000 0.01800 O 0
O9 0.08300 0.24300 0.07500 1.00000 0.00700 O 0
Wat10 0.22900 0.19700 0.21800 1.00000 0.02700 O 2
O11 0.44700 0.21100 0.43600 1.00000 0.01200 O 0
O12 0.50900 0.63900 0.39700 1.00000 0.01600 O 0

loop_
_cod_changelog_entry_id
_cod_changelog_entry_author
_cod_changelog_entry_date
_cod_changelog_entry_text
1
;cod-tools version 3.8.0
Id: cif_guess_AMCSD_atom_types 9574 2023-05-10 09:00:05Z saulius
;
2023-05-10T18:57:50+03:00
;Derived atom types and hydrogen counts
from atom names that follow the AMCSD naming convention
(Wat == water, O-H == hydroxyl).
;

loop_
_cod_related_entry_id
_cod_related_entry_database
_cod_related_entry_code
1 AMCSD 0005382
